data_7224159
loop_
_publ_author_name
'Lanzilotto, Angelo'
'B\"uldt, Laura A.'
'Schmidt, Hauke C.'
'Prescimone, Alessandro'
'Wenger, Oliver S.'
'Constable, Edwin C.'
'Housecroft, Catherine E.'

_publ_section_title
;
 Improved light absorbance does not lead to better DSC performance:
 studies on a ruthenium porphyrin--terpyridine conjugate
;
_journal_issue 19
_journal_name_full 'RSC Adv.'
_journal_page_first 15370
_journal_paper_doi 10.1039/C5RA27397H
_journal_volume 6
_journal_year 2016
_chemical_compound_source 'Angelo Lanzillotto'
_chemical_formula_moiety 'C68 H47 N7 O1 Zn1'
_chemical_formula_sum 'C68 H47 N7 O Zn'
_chemical_formula_weight 1043.55
_space_group_IT_number 14
_symmetry_cell_setting monoclinic
_symmetry_space_group_name_Hall '-P 2ybc'
_symmetry_space_group_name_H-M 'P 1 21/c 1'
_atom_sites_solution_hydrogens difmap
_atom_sites_solution_primary other
_audit_creation_date 2015-12-14
_audit_creation_method CRYSTALS_ver_14.61_build_5809
_audit_update_record
;
2015-12-14 deposited with the CCDC.
2016-01-28 downloaded from the CCDC.
;
_cell_angle_alpha 90
_cell_angle_beta 102.558(6)
_cell_angle_gamma 90
_cell_formula_units_Z 4
_cell_length_a 13.1741(13)
_cell_length_b 20.850(3)
_cell_length_c 19.578(2)
_cell_measurement_reflns_used 9147
_cell_measurement_temperature 123
_cell_measurement_theta_max 70
_cell_measurement_theta_min 3
_cell_volume 5249.0(11)
_computing_cell_refinement 'Apex2 (Bruker AXS, 2006)'
_computing_data_collection 'Apex2 (Bruker AXS, 2006)'
_computing_data_reduction 'Apex2 (Bruker AXS, 2006)'
_computing_molecular_graphics 'CAMERON (Watkin et al., 1996)'
_computing_publication_material 'CRYSTALS (Betteridge et al., 2003)'
_computing_structure_refinement 'CRYSTALS (Betteridge et al., 2003)'
_computing_structure_solution 'Superflip (Palatinus & Chapuis, 2007)'
_diffrn_ambient_temperature 123
_diffrn_measured_fraction_theta_full 0.997
_diffrn_measured_fraction_theta_max 0.975
_diffrn_measurement_device Area
_diffrn_measurement_device_type 'Bruker Kappa Apex2'
_diffrn_measurement_method '\f & \w scans'
_diffrn_radiation_monochromator graphite
_diffrn_radiation_type 'Cu K\a'
_diffrn_radiation_wavelength 1.54178
_diffrn_reflns_av_R_equivalents 0.078
_diffrn_reflns_limit_h_max 15
_diffrn_reflns_limit_h_min -15
_diffrn_reflns_limit_k_max 25
_diffrn_reflns_limit_k_min -22
_diffrn_reflns_limit_l_max 23
_diffrn_reflns_limit_l_min -23
_diffrn_reflns_number 66771
_diffrn_reflns_theta_full 67.000
_diffrn_reflns_theta_max 70.339
_diffrn_reflns_theta_min 3.137
_diffrn_standards_number 0
_exptl_absorpt_coefficient_mu 1.063
_exptl_absorpt_correction_T_max 0.92
_exptl_absorpt_correction_T_min 0.73
_exptl_absorpt_correction_type multi-scan
_exptl_absorpt_process_details 'SADABS (Siemens, 1996)'
_exptl_crystal_colour red
_exptl_crystal_density_diffrn 1.320
_exptl_crystal_density_method 'not measured'
_exptl_crystal_description block
_exptl_crystal_F_000 2168
_exptl_crystal_size_max 0.130
_exptl_crystal_size_mid 0.090
_exptl_crystal_size_min 0.080
_refine_diff_density_max 1.83
_refine_diff_density_min -1.08
_refine_ls_extinction_method None
_refine_ls_goodness_of_fit_ref 1.0000
_refine_ls_hydrogen_treatment constr
_refine_ls_matrix_type full
_refine_ls_number_parameters 694
_refine_ls_number_reflns 9715
_refine_ls_number_restraints 788
_refine_ls_R_factor_all 0.1059
_refine_ls_R_factor_gt 0.0894
_refine_ls_shift/su_max 0.0015574
_refine_ls_shift/su_mean 0.0000303
_refine_ls_structure_factor_coef Fsqd
_refine_ls_weighting_details
;
 Method, part 1, Chebychev polynomial, (Watkin, 1994, Prince, 1982) 
 [weight] = 1.0/[A~0~*T~0~(x)+A~1~*T~1~(x) ... +A~n-1~]*T~n-1~(x)] 
 where A~i~ are the Chebychev coefficients listed below and x= Fcalc/Fmax 
 Method = Robust Weighting (Prince, 1982) 
 W = [weight] * [1-(deltaF/6*sigmaF)^2^]^2^ 
 A~i~ are: 
 14.7 22.6 10.5 2.47 
;
_refine_ls_weighting_scheme calc
_refine_ls_wR_factor_all 0.2583
_refine_ls_wR_factor_gt 0.2457
_refine_ls_wR_factor_ref 0.2583
_reflns_limit_h_max 15
_reflns_limit_h_min -15
_reflns_limit_k_max 25
_reflns_limit_k_min 0
_reflns_limit_l_max 23
_reflns_limit_l_min 0
_reflns_number_gt 7565
_reflns_number_total 9749
_reflns_threshold_expression I>2.0\s(I)
_oxford_diffrn_Wilson_B_factor 0.00
_oxford_diffrn_Wilson_scale 0.00
_oxford_refine_ls_r_factor_ref 0.1059
_oxford_refine_ls_scale 0.06924(3)
_oxford_reflns_number_all 9715
_oxford_reflns_threshold_expression_ref I>-3.0\s(I)
_oxford_structure_analysis_title 'la44_123k_0m in P2(1)/c'
_cod_data_source_file c5ra27397h2.cif
_cod_data_source_block LA44_123K
_cod_depositor_comments
;
The following automatic conversions were performed:

'_atom_sites_solution_primary' value 'Other' changed to 'other'
according to
/usr/data/users/saulius/crontab/automatic-downloads/rss-feeds/RSC/lib/dictionaries/cif_core.dic
dictionary named 'cif_core.dic' version 2.4.2 from 2011-04-26.

Automatic conversion script
Id: cif_fix_values 4268 2015-11-12 08:31:59Z antanas 
;
_cod_original_cell_volume 5249.2(10)
_cod_original_sg_symbol_H-M 'P 1 21/c 1 '
_cod_original_formula_sum 'C68 H47 N7 O1 Zn1'
_cod_database_code 7224159

loop_
_symmetry_equiv_pos_as_xyz
x,y,z
-x,-y,-z
-x,y+1/2,-z+1/2
x,-y+1/2,z+1/2

loop_
_atom_site_label
_atom_site_type_symbol
_atom_site_fract_x
_atom_site_fract_y
_atom_site_fract_z
_atom_site_U_iso_or_equiv
_atom_site_occupancy
_atom_site_adp_type
_atom_site_refinement_flags_posn
_atom_site_refinement_flags_adp
Zn1 Zn 1.14224(4) 0.36225(3) 1.04967(3) 0.0296 1.0000 Uani . U
N1 N 1.0036(2) 0.37625(17) 1.07716(19) 0.0295 1.0000 Uani . U
N2 N 1.2090(2) 0.33903(17) 1.15194(18) 0.0293 1.0000 Uani . U
N3 N 1.2866(2) 0.36200(17) 1.02731(18) 0.0283 1.0000 Uani . U
N4 N 1.0784(2) 0.39663(17) 0.95094(18) 0.0282 1.0000 Uani . U
N5 N 0.4012(3) 0.3483(2) 0.5329(2) 0.0446 1.0000 Uani . U
N6 N 0.4029(3) 0.51989(18) 0.54964(18) 0.0327 1.0000 Uani . U
N7 N 0.4816(3) 0.6817(2) 0.6011(2) 0.0418 1.0000 Uani . U
C1 C 0.9797(3) 0.3605(2) 1.1405(2) 0.0300 1.0000 Uani . U
C2 C 1.0513(3) 0.3404(2) 1.2003(2) 0.0305 1.0000 Uani . U
C3 C 1.0098(3) 0.3282(2) 1.2646(2) 0.0349 1.0000 Uani . U
C4 C 0.9626(3) 0.3778(3) 1.2944(3) 0.0433 1.0000 Uani . U
C5 C 0.9238(4) 0.3666(3) 1.3542(3) 0.0523 1.0000 Uani . U
C6 C 0.9324(4) 0.3068(3) 1.3844(3) 0.0542 1.0000 Uani . U
C7 C 0.9794(4) 0.2571(3) 1.3560(3) 0.0497 1.0000 Uani . U
C8 C 1.0173(3) 0.2685(2) 1.2961(2) 0.0390 1.0000 Uani . U
C9 C 1.1586(3) 0.3308(2) 1.2055(2) 0.0279 1.0000 Uani . U
C10 C 1.2319(3) 0.3110(2) 1.2674(2) 0.0332 1.0000 Uani . U
C11 C 1.3258(3) 0.3064(2) 1.2510(2) 0.0329 1.0000 Uani . U
C12 C 1.3119(3) 0.3250(2) 1.1789(2) 0.0287 1.0000 Uani . U
C13 C 1.3924(3) 0.3287(2) 1.1422(2) 0.0303 1.0000 Uani . U
C14 C 1.5001(3) 0.3108(2) 1.1803(2) 0.0317 1.0000 Uani . U
C15 C 1.5540(3) 0.3466(3) 1.2363(3) 0.0413 1.0000 Uani . U
C16 C 1.6551(4) 0.3283(3) 1.2700(3) 0.0481 1.0000 Uani . U
C17 C 1.7019(3) 0.2763(3) 1.2487(3) 0.0453 1.0000 Uani . U
C18 C 1.6485(4) 0.2404(3) 1.1933(3) 0.0489 1.0000 Uani . U
C19 C 1.5474(4) 0.2574(2) 1.1595(3) 0.0427 1.0000 Uani . U
C20 C 1.3798(3) 0.3489(2) 1.0731(2) 0.0298 1.0000 Uani . U
C21 C 1.4643(3) 0.3599(2) 1.0380(2) 0.0337 1.0000 Uani . U
C22 C 1.4221(3) 0.3784(2) 0.9724(2) 0.0327 1.0000 Uani . U
C23 C 1.3112(3) 0.3804(2) 0.9651(2) 0.0291 1.0000 Uani . U
C24 C 1.2393(3) 0.39803(19) 0.9041(2) 0.0275 1.0000 Uani . U
C25 C 1.2790(3) 0.4142(2) 0.8404(2) 0.0333 1.0000 Uani . U
C26 C 1.3166(4) 0.3650(3) 0.8036(3) 0.0485 1.0000 Uani . U
C27 C 1.3493(5) 0.3799(4) 0.7425(3) 0.0741 1.0000 Uani . U
C28 C 1.3431(4) 0.4409(5) 0.7179(3) 0.0793 1.0000 Uani . U
C29 C 1.3065(4) 0.4890(4) 0.7540(3) 0.0683 1.0000 Uani . U
C30 C 1.2752(3) 0.4756(3) 0.8157(3) 0.0464 1.0000 Uani . U
C31 C 1.1315(3) 0.40495(19) 0.8990(2) 0.0259 1.0000 Uani . U
C32 C 1.0607(3) 0.4227(2) 0.8352(2) 0.0297 1.0000 Uani . U
C33 C 0.9638(3) 0.4272(2) 0.8485(2) 0.0295 1.0000 Uani . U
C34 C 0.9751(3) 0.41002(19) 0.9223(2) 0.0250 1.0000 Uani . U
C35 C 0.8963(3) 0.40582(19) 0.9603(2) 0.0262 1.0000 Uani . U
C36 C 0.7860(3) 0.41804(19) 0.9233(2) 0.0264 1.0000 Uani . U
C37 C 0.7343(3) 0.3769(2) 0.8712(2) 0.0302 1.0000 Uani . U
C38 C 0.6324(3) 0.3895(2) 0.8364(2) 0.0346 1.0000 Uani . U
C39 C 0.5809(3) 0.4430(2) 0.8546(3) 0.0381 1.0000 Uani . U
C40 C 0.6308(3) 0.4833(2) 0.9075(3) 0.0354 1.0000 Uani . U
C41 C 0.7329(3) 0.4712(2) 0.9422(2) 0.0307 1.0000 Uani . U
C42 C 0.9100(3) 0.3895(2) 1.0312(2) 0.0274 1.0000 Uani . U
C43 C 0.8264(3) 0.3820(2) 1.0675(2) 0.0326 1.0000 Uani . U
C44 C 0.8685(3) 0.3642(2) 1.1335(2) 0.0359 1.0000 Uani . U
C45 C 0.8714(3) 0.4464(2) 0.7936(2) 0.0296 1.0000 Uani . U
C46 C 0.8414(3) 0.4098(2) 0.7337(2) 0.0327 1.0000 Uani . U
C47 C 0.7541(3) 0.4259(2) 0.6825(2) 0.0330 1.0000 Uani . U
C48 C 0.6939(3) 0.4789(2) 0.6907(2) 0.0299 1.0000 Uani . U
C49 C 0.7279(3) 0.5178(2) 0.7488(2) 0.0289 1.0000 Uani . U
C50 C 0.8157(3) 0.5023(2) 0.7998(2) 0.0298 1.0000 Uani . U
C51 C 0.5939(3) 0.4934(2) 0.6403(2) 0.0305 1.0000 Uani . U
C52 C 0.5315(3) 0.4439(2) 0.6055(2) 0.0311 1.0000 Uani . U
C53 C 0.4360(3) 0.4596(2) 0.5606(2) 0.0310 1.0000 Uani . U
C54 C 0.3661(3) 0.4086(2) 0.5245(2) 0.0354 1.0000 Uani . U
C55 C 0.2704(3) 0.4238(3) 0.4809(3) 0.0417 1.0000 Uani . U
C56 C 0.2081(4) 0.3754(3) 0.4474(3) 0.0518 1.0000 Uani . U
C57 C 0.2430(4) 0.3133(3) 0.4563(3) 0.0535 1.0000 Uani . U
C58 C 0.3402(4) 0.3019(3) 0.4984(3) 0.0528 1.0000 Uani . U
C59 C 0.5591(3) 0.5559(2) 0.6271(2) 0.0327 1.0000 Uani . U
C60 C 0.4627(3) 0.5675(2) 0.5820(2) 0.0328 1.0000 Uani . U
C61 C 0.4252(3) 0.6341(2) 0.5655(2) 0.0359 1.0000 Uani . U
C62 C 0.3353(4) 0.6465(3) 0.5155(3) 0.0441 1.0000 Uani . U
C63 C 0.3049(4) 0.7086(3) 0.5001(3) 0.0520 1.0000 Uani . U
C64 C 0.3624(4) 0.7577(3) 0.5365(3) 0.0463 1.0000 Uani . U
C65 C 0.4507(4) 0.7413(3) 0.5867(3) 0.0472 1.0000 Uani . U
C66 C 1.0747(5) 0.2136(3) 1.0744(4) 0.0741 1.0000 Uani D U
C67 C 1.1705(7) 0.1856(5) 1.1193(5) 0.1120 1.0000 Uani D U
C68 C 0.9749(10) 0.1840(11) 1.0837(8) 0.2538 1.0000 Uani D U
O1 O 1.0801(4) 0.2567(2) 1.0336(3) 0.0712 1.0000 Uani . U
H41 H 0.9570 0.4192 1.2738 0.0517 1.0000 Uiso R .
H51 H 0.8916 0.4004 1.3742 0.0610 1.0000 Uiso R .
H61 H 0.9057 0.2995 1.4250 0.0640 1.0000 Uiso R .
H71 H 0.9857 0.2159 1.3773 0.0591 1.0000 Uiso R .
H81 H 1.0488 0.2344 1.2761 0.0469 1.0000 Uiso R .
H101 H 1.2167 0.3027 1.3118 0.0382 1.0000 Uiso R .
H111 H 1.3891 0.2933 1.2811 0.0384 1.0000 Uiso R .
H151 H 1.5229 0.3838 1.2511 0.0484 1.0000 Uiso R .
H161 H 1.6910 0.3523 1.3091 0.0570 1.0000 Uiso R .
H171 H 1.7708 0.2649 1.2713 0.0527 1.0000 Uiso R .
H181 H 1.6807 0.2040 1.1780 0.0578 1.0000 Uiso R .
H191 H 1.5110 0.2320 1.1218 0.0497 1.0000 Uiso R .
H211 H 1.5363 0.3553 1.0581 0.0385 1.0000 Uiso R .
H221 H 1.4588 0.3881 0.9369 0.0372 1.0000 Uiso R .
H261 H 1.3202 0.3223 0.8208 0.0567 1.0000 Uiso R .
H271 H 1.3756 0.3470 0.7176 0.0875 1.0000 Uiso R .
H281 H 1.3639 0.4505 0.6755 0.0940 1.0000 Uiso R .
H291 H 1.3029 0.5318 0.7370 0.0811 1.0000 Uiso R .
H301 H 1.2508 0.5089 0.8412 0.0551 1.0000 Uiso R .
H321 H 1.0785 0.4299 0.7913 0.0337 1.0000 Uiso R .
H371 H 0.7688 0.3398 0.8596 0.0345 1.0000 Uiso R .
H381 H 0.5981 0.3617 0.8003 0.0395 1.0000 Uiso R .
H391 H 0.5114 0.4519 0.8308 0.0431 1.0000 Uiso R .
H401 H 0.5954 0.5196 0.9202 0.0403 1.0000 Uiso R .
H411 H 0.7664 0.4987 0.9789 0.0348 1.0000 Uiso R .
H431 H 0.7545 0.3885 1.0479 0.0366 1.0000 Uiso R .
H441 H 0.8317 0.3555 1.1691 0.0410 1.0000 Uiso R .
H461 H 0.8806 0.3728 0.7277 0.0385 1.0000 Uiso R .
H471 H 0.7357 0.4007 0.6413 0.0379 1.0000 Uiso R .
H491 H 0.6905 0.5559 0.7539 0.0333 1.0000 Uiso R .
H501 H 0.8380 0.5297 0.8390 0.0345 1.0000 Uiso R .
H521 H 0.5531 0.4004 0.6119 0.0361 1.0000 Uiso R .
H551 H 0.2483 0.4672 0.4747 0.0494 1.0000 Uiso R .
H561 H 0.1420 0.3846 0.4184 0.0598 1.0000 Uiso R .
H571 H 0.2015 0.2788 0.4340 0.0607 1.0000 Uiso R .
H581 H 0.3653 0.2590 0.5032 0.0621 1.0000 Uiso R .
H591 H 0.6004 0.5907 0.6488 0.0392 1.0000 Uiso R .
H621 H 0.2954 0.6120 0.4919 0.0516 1.0000 Uiso R .
H631 H 0.2448 0.7177 0.4648 0.0601 1.0000 Uiso R .
H641 H 0.3429 0.8013 0.5276 0.0549 1.0000 Uiso R .
H651 H 0.4910 0.7747 0.6123 0.0548 1.0000 Uiso R .
H671 H 1.2297 0.2044 1.1068 0.1283 1.0000 Uiso R .
H672 H 1.1716 0.1946 1.1670 0.1283 1.0000 Uiso R .
H673 H 1.1717 0.1405 1.1126 0.1283 1.0000 Uiso R .
H681 H 0.9196 0.2047 1.0522 0.2736 1.0000 Uiso R .
H682 H 0.9702 0.1931 1.1304 0.2736 1.0000 Uiso R .
H683 H 0.9703 0.1390 1.0761 0.2736 1.0000 Uiso R .

loop_
_atom_site_aniso_label
_atom_site_aniso_U_11
_atom_site_aniso_U_22
_atom_site_aniso_U_33
_atom_site_aniso_U_23
_atom_site_aniso_U_13
_atom_site_aniso_U_12
Zn1 0.0154(3) 0.0438(4) 0.0295(3) 0.0015(2) 0.0047(2) 0.0054(2)
N1 0.0141(12) 0.0407(18) 0.0332(15) 0.0082(14) 0.0040(11) -0.0009(13)
N2 0.0148(13) 0.0396(18) 0.0329(13) 0.0072(14) 0.0038(10) -0.0002(13)
N3 0.0173(12) 0.0392(18) 0.0281(15) 0.0001(13) 0.0041(11) 0.0062(12)
N4 0.0127(12) 0.0412(18) 0.0308(13) 0.0032(13) 0.0053(10) 0.0036(13)
N5 0.0309(19) 0.0512(18) 0.047(2) 0.0027(17) -0.0013(16) -0.0037(14)
N6 0.0185(15) 0.0490(16) 0.0316(18) 0.0070(14) 0.0074(13) 0.0001(12)
N7 0.0315(19) 0.0445(17) 0.047(2) 0.0046(16) 0.0029(16) 0.0012(14)
C1 0.0171(15) 0.041(2) 0.0330(16) 0.0048(16) 0.0072(13) -0.0001(15)
C2 0.0188(15) 0.038(2) 0.0362(18) 0.0090(16) 0.0080(13) 0.0010(15)
C3 0.0147(17) 0.052(2) 0.037(2) 0.0073(16) 0.0047(14) -0.0053(16)
C4 0.023(2) 0.066(3) 0.040(2) 0.0042(19) 0.0061(17) 0.0044(19)
C5 0.022(2) 0.093(3) 0.043(2) -0.001(2) 0.0088(18) 0.001(2)
C6 0.021(2) 0.106(3) 0.035(2) 0.011(2) 0.0061(17) -0.012(2)
C7 0.024(2) 0.081(3) 0.042(2) 0.023(2) 0.0025(17) -0.012(2)
C8 0.0192(19) 0.059(2) 0.037(2) 0.0121(18) 0.0028(16) -0.0068(18)
C9 0.0164(14) 0.034(2) 0.0330(17) 0.0042(16) 0.0043(12) -0.0062(14)
C10 0.0213(16) 0.042(2) 0.0352(19) 0.0062(18) 0.0033(14) -0.0039(16)
C11 0.0183(15) 0.041(2) 0.0372(18) 0.0076(17) 0.0012(15) 0.0004(16)
C12 0.0154(14) 0.035(2) 0.0332(17) -0.0001(16) 0.0002(12) -0.0010(14)
C13 0.0175(15) 0.036(2) 0.0352(17) -0.0002(16) 0.0019(12) 0.0024(15)
C14 0.0168(16) 0.044(2) 0.0340(19) 0.0083(15) 0.0042(13) 0.0012(14)
C15 0.0206(18) 0.054(3) 0.047(3) -0.0033(19) 0.0025(16) 0.0005(17)
C16 0.0223(19) 0.070(3) 0.048(3) 0.001(2) -0.0016(18) -0.0017(19)
C17 0.020(2) 0.067(3) 0.045(2) 0.0155(19) -0.0016(16) 0.0045(17)
C18 0.028(2) 0.052(3) 0.063(3) 0.003(2) 0.0007(19) 0.0152(19)
C19 0.028(2) 0.045(2) 0.050(3) 0.0029(19) -0.0028(18) 0.0083(17)
C20 0.0133(14) 0.040(2) 0.0352(17) 0.0025(16) 0.0024(12) 0.0038(15)
C21 0.0152(16) 0.045(2) 0.0404(19) -0.0007(18) 0.0060(14) 0.0035(16)
C22 0.0186(16) 0.042(2) 0.0394(18) 0.0014(17) 0.0106(14) 0.0023(16)
C23 0.0168(15) 0.037(2) 0.0350(17) 0.0008(16) 0.0082(12) 0.0013(15)
C24 0.0157(14) 0.034(2) 0.0339(17) 0.0004(15) 0.0087(12) 0.0012(15)
C25 0.0114(16) 0.058(2) 0.0303(18) 0.0013(15) 0.0049(14) 0.0018(16)
C26 0.029(2) 0.075(3) 0.042(2) -0.020(2) 0.0103(19) -0.005(2)
C27 0.039(3) 0.144(4) 0.045(3) -0.028(3) 0.021(2) -0.010(3)
C28 0.032(3) 0.175(5) 0.033(3) 0.012(3) 0.012(2) -0.021(4)
C29 0.029(3) 0.118(4) 0.055(3) 0.041(3) 0.005(2) -0.011(3)
C30 0.020(2) 0.068(2) 0.051(2) 0.021(2) 0.0081(18) 0.001(2)
C31 0.0153(14) 0.0307(19) 0.0330(17) 0.0026(15) 0.0079(12) 0.0004(14)
C32 0.0179(15) 0.041(2) 0.0312(17) 0.0021(17) 0.0076(13) -0.0003(16)
C33 0.0149(14) 0.039(2) 0.0349(16) 0.0034(16) 0.0048(12) 0.0020(15)
C34 0.0121(13) 0.0300(19) 0.0324(16) -0.0004(15) 0.0037(12) -0.0022(13)
C35 0.0126(14) 0.031(2) 0.0345(16) 0.0001(15) 0.0045(12) -0.0012(13)
C36 0.0129(14) 0.0338(19) 0.0325(18) 0.0071(14) 0.0050(12) 0.0005(12)
C37 0.0166(16) 0.036(2) 0.039(2) 0.0026(15) 0.0068(14) -0.0025(14)
C38 0.0179(16) 0.050(2) 0.035(2) 0.0020(18) 0.0033(15) -0.0045(16)
C39 0.0169(18) 0.049(2) 0.048(2) 0.0105(17) 0.0057(16) 0.0006(15)
C40 0.0176(16) 0.039(2) 0.052(3) 0.0077(16) 0.0117(16) 0.0055(15)
C41 0.0223(17) 0.038(2) 0.032(2) 0.0028(16) 0.0061(14) 0.0038(15)
C42 0.0136(14) 0.034(2) 0.0342(16) 0.0007(16) 0.0038(12) -0.0002(14)
C43 0.0149(16) 0.048(2) 0.0349(18) 0.0051(18) 0.0047(13) -0.0023(16)
C44 0.0189(16) 0.053(3) 0.0362(19) 0.0083(19) 0.0077(15) -0.0019(17)
C45 0.0148(15) 0.045(2) 0.0292(17) 0.0067(14) 0.0054(13) -0.0005(14)
C46 0.0204(17) 0.043(2) 0.0356(19) 0.0026(15) 0.0072(14) 0.0033(16)
C47 0.0202(18) 0.047(2) 0.0319(19) -0.0013(17) 0.0051(14) -0.0012(15)
C48 0.0167(16) 0.044(2) 0.0295(18) 0.0061(14) 0.0055(13) -0.0032(13)
C49 0.0189(17) 0.032(2) 0.0350(19) 0.0060(14) 0.0048(13) -0.0018(14)
C50 0.0218(18) 0.0374(19) 0.0296(19) 0.0058(16) 0.0046(13) -0.0042(14)
C51 0.0172(16) 0.0487(19) 0.0265(19) 0.0033(15) 0.0065(13) -0.0012(13)
C52 0.0177(16) 0.045(2) 0.031(2) 0.0022(16) 0.0076(13) -0.0006(14)
C53 0.0170(16) 0.0461(16) 0.031(2) 0.0049(16) 0.0084(13) -0.0024(13)
C54 0.0215(17) 0.0513(17) 0.033(2) 0.0017(17) 0.0058(14) -0.0040(14)
C55 0.0250(19) 0.050(2) 0.048(3) 0.003(2) 0.0013(16) -0.0008(16)
C56 0.027(2) 0.069(2) 0.054(3) 0.000(2) -0.004(2) -0.0106(18)
C57 0.046(3) 0.061(2) 0.045(3) -0.002(2) -0.007(2) -0.016(2)
C58 0.045(3) 0.053(3) 0.054(3) 0.003(2) -0.003(2) -0.009(2)
C59 0.0199(17) 0.0480(19) 0.031(2) 0.0015(17) 0.0064(14) 0.0003(15)
C60 0.0219(17) 0.0470(17) 0.030(2) 0.0059(15) 0.0068(14) 0.0004(14)
C61 0.0257(19) 0.0462(17) 0.036(2) 0.0067(16) 0.0076(15) 0.0000(14)
C62 0.033(2) 0.055(2) 0.041(2) 0.001(2) 0.0002(17) 0.0045(19)
C63 0.040(3) 0.060(2) 0.050(3) 0.005(2) -0.002(2) 0.012(2)
C64 0.045(3) 0.049(2) 0.045(3) 0.0093(19) 0.0100(18) 0.0112(19)
C65 0.041(2) 0.0467(19) 0.051(3) 0.005(2) 0.0051(18) 0.002(2)
C66 0.064(3) 0.065(3) 0.096(5) 0.006(3) 0.023(3) -0.007(3)
C67 0.142(7) 0.086(6) 0.096(6) 0.008(4) 0.000(5) 0.044(5)
C68 0.144(8) 0.49(3) 0.134(11) 0.056(14) 0.040(9) -0.165(14)
O1 0.081(3) 0.0496(17) 0.079(3) -0.0039(16) 0.007(2) -0.0052(17)

loop_
_atom_type_symbol
_atom_type_scat_dispersion_real
_atom_type_scat_dispersion_imag
_atom_type_scat_Cromer_Mann_a1
_atom_type_scat_Cromer_Mann_b1
_atom_type_scat_Cromer_Mann_a2
_atom_type_scat_Cromer_Mann_b2
_atom_type_scat_Cromer_Mann_a3
_atom_type_scat_Cromer_Mann_b3
_atom_type_scat_Cromer_Mann_a4
_atom_type_scat_Cromer_Mann_b4
_atom_type_scat_Cromer_Mann_c
_atom_type_scat_source
C 0.0181 0.0091 2.3100 20.8439 1.0200 10.2075 1.5886 0.5687 0.8650 51.6512 0.2156 'International Tables Vol C 4.2.6.8 and 6.1.1.4'
H 0.0000 0.0000 0.4930 10.5109 0.3229 26.1257 0.1402 3.1424 0.0408 57.7998 0.0030 'International Tables Vol C 4.2.6.8 and 6.1.1.4'
N 0.0311 0.0180 12.2126 0.0057 3.1322 9.8933 2.0125 28.9975 1.1663 0.5826 -11.5290 'International Tables Vol C 4.2.6.8 and 6.1.1.4'
O 0.0492 0.0322 3.0485 13.2771 2.2868 5.7011 1.5463 0.3239 0.8670 32.9089 0.2508 'International Tables Vol C 4.2.6.8 and 6.1.1.4'
Zn -1.5491 0.6778 14.0743 3.2655 7.0318 0.2333 5.1652 10.3163 2.4100 58.7097 1.3041 'International Tables Vol C 4.2.6.8 and 6.1.1.4'

loop_
_geom_angle_atom_site_label_1
_geom_angle_atom_site_label_2
_geom_angle_atom_site_label_3
_geom_angle
_geom_angle_publ_flag
N1 Zn1 N2 89.69(14) yes
N1 Zn1 N3 171.35(14) yes
N2 Zn1 N3 89.27(13) yes
N1 Zn1 N4 89.52(13) yes
N2 Zn1 N4 173.24(14) yes
N3 Zn1 N4 90.51(13) yes
N1 Zn1 O1 82.10(16) yes
N2 Zn1 O1 88.43(16) yes
N3 Zn1 O1 106.45(16) yes
N4 Zn1 O1 98.11(16) yes
Zn1 N1 C1 126.6(3) yes
Zn1 N1 C42 125.5(3) yes
C1 N1 C42 106.5(3) yes
Zn1 N2 C9 126.8(3) yes
Zn1 N2 C12 126.8(3) yes
C9 N2 C12 106.4(3) yes
Zn1 N3 C20 126.8(3) yes
Zn1 N3 C23 126.6(3) yes
C20 N3 C23 106.3(3) yes
Zn1 N4 C31 124.9(2) yes
Zn1 N4 C34 127.9(3) yes
C31 N4 C34 106.9(3) yes
C54 N5 C58 117.7(4) yes
C53 N6 C60 119.0(4) yes
C61 N7 C65 118.4(4) yes
N1 C1 C2 125.3(4) yes
N1 C1 C44 109.1(4) yes
C2 C1 C44 125.5(4) yes
C1 C2 C3 116.9(3) yes
C1 C2 C9 125.8(4) yes
C3 C2 C9 117.3(4) yes
C2 C3 C4 120.2(4) yes
C2 C3 C8 121.5(4) yes
C4 C3 C8 118.3(4) yes
C3 C4 C5 120.4(5) yes
C3 C4 H41 119.6 no
C5 C4 H41 120.0 no
C4 C5 C6 120.1(5) yes
C4 C5 H51 120.0 no
C6 C5 H51 119.9 no
C5 C6 C7 120.6(5) yes
C5 C6 H61 119.7 no
C7 C6 H61 119.7 no
C6 C7 C8 119.0(5) yes
C6 C7 H71 120.3 no
C8 C7 H71 120.7 no
C7 C8 C3 121.6(5) yes
C7 C8 H81 119.3 no
C3 C8 H81 119.1 no
C2 C9 N2 125.0(4) yes
C2 C9 C10 125.5(4) yes
N2 C9 C10 109.5(3) yes
C9 C10 C11 107.6(4) yes
C9 C10 H101 126.0 no
C11 C10 H101 126.3 no
C10 C11 C12 106.7(4) yes
C10 C11 H111 126.9 no
C12 C11 H111 126.4 no
C11 C12 N2 109.8(3) yes
C11 C12 C13 124.6(4) yes
N2 C12 C13 125.6(4) yes
C12 C13 C14 117.9(4) yes
C12 C13 C20 124.8(4) yes
C14 C13 C20 117.3(4) yes
C13 C14 C15 121.7(4) yes
C13 C14 C19 119.6(4) yes
C15 C14 C19 118.7(4) yes
C14 C15 C16 119.7(5) yes
C14 C15 H151 120.0 no
C16 C15 H151 120.4 no
C15 C16 C17 121.4(5) yes
C15 C16 H161 119.3 no
C17 C16 H161 119.3 no
C16 C17 C18 119.2(4) yes
C16 C17 H171 120.6 no
C18 C17 H171 120.2 no
C17 C18 C19 120.4(5) yes
C17 C18 H181 119.8 no
C19 C18 H181 119.8 no
C18 C19 C14 120.6(5) yes
C18 C19 H191 119.7 no
C14 C19 H191 119.6 no
C13 C20 N3 126.2(4) yes
C13 C20 C21 124.6(4) yes
N3 C20 C21 109.1(4) yes
C20 C21 C22 107.4(4) yes
C20 C21 H211 126.1 no
C22 C21 H211 126.5 no
C21 C22 C23 107.7(4) yes
C21 C22 H221 126.1 no
C23 C22 H221 126.1 no
C22 C23 N3 109.4(4) yes
C22 C23 C24 125.2(4) yes
N3 C23 C24 125.4(3) yes
C23 C24 C25 118.4(3) yes
C23 C24 C31 124.9(4) yes
C25 C24 C31 116.7(4) yes
C24 C25 C26 119.4(4) yes
C24 C25 C30 121.0(4) yes
C26 C25 C30 119.5(5) yes
C25 C26 C27 119.2(6) yes
C25 C26 H261 119.9 no
C27 C26 H261 120.9 no
C26 C27 C28 120.5(6) yes
C26 C27 H271 119.6 no
C28 C27 H271 119.9 no
C27 C28 C29 120.2(5) yes
C27 C28 H281 119.9 no
C29 C28 H281 119.8 no
C28 C29 C30 120.4(7) yes
C28 C29 H291 120.1 no
C30 C29 H291 119.5 no
C29 C30 C25 120.1(6) yes
C29 C30 H301 120.5 no
C25 C30 H301 119.3 no
C24 C31 N4 127.3(4) yes
C24 C31 C32 122.8(4) yes
N4 C31 C32 109.9(3) yes
C31 C32 C33 108.0(4) yes
C31 C32 H321 125.9 no
C33 C32 H321 126.1 no
C32 C33 C34 105.9(3) yes
C32 C33 C45 122.1(4) yes
C34 C33 C45 131.9(3) yes
C33 C34 N4 109.2(3) yes
C33 C34 C35 127.5(3) yes
N4 C34 C35 123.3(4) yes
C34 C35 C36 118.9(4) yes
C34 C35 C42 126.0(4) yes
C36 C35 C42 115.0(3) yes
C35 C36 C37 121.2(4) yes
C35 C36 C41 119.6(4) yes
C37 C36 C41 119.1(3) yes
C36 C37 C38 120.6(4) yes
C36 C37 H371 119.6 no
C38 C37 H371 119.8 no
C37 C38 C39 119.9(4) yes
C37 C38 H381 120.0 no
C39 C38 H381 120.1 no
C38 C39 C40 120.0(4) yes
C38 C39 H391 120.2 no
C40 C39 H391 119.9 no
C39 C40 C41 120.4(4) yes
C39 C40 H401 119.9 no
C41 C40 H401 119.6 no
C36 C41 C40 120.0(4) yes
C36 C41 H411 120.0 no
C40 C41 H411 120.0 no
C35 C42 N1 126.5(3) yes
C35 C42 C43 124.4(3) yes
N1 C42 C43 109.0(3) yes
C42 C43 C44 107.6(4) yes
C42 C43 H431 125.9 no
C44 C43 H431 126.4 no
C1 C44 C43 107.7(4) yes
C1 C44 H441 126.1 no
C43 C44 H441 126.2 no
C33 C45 C46 120.0(4) yes
C33 C45 C50 121.5(4) yes
C46 C45 C50 118.5(4) yes
C45 C46 C47 121.1(4) yes
C45 C46 H461 119.5 no
C47 C46 H461 119.5 no
C46 C47 C48 120.7(4) yes
C46 C47 H471 119.7 no
C48 C47 H471 119.6 no
C47 C48 C49 117.9(4) yes
C47 C48 C51 121.8(4) yes
C49 C48 C51 120.2(4) yes
C48 C49 C50 121.4(4) yes
C48 C49 H491 119.3 no
C50 C49 H491 119.3 no
C45 C50 C49 120.1(4) yes
C45 C50 H501 119.7 no
C49 C50 H501 120.1 no
C48 C51 C52 120.8(4) yes
C48 C51 C59 121.4(4) yes
C52 C51 C59 117.8(4) yes
C51 C52 C53 118.8(4) yes
C51 C52 H521 120.8 no
C53 C52 H521 120.4 no
C52 C53 N6 122.5(4) yes
C52 C53 C54 120.6(4) yes
N6 C53 C54 116.9(4) yes
C53 C54 N5 117.1(4) yes
C53 C54 C55 120.9(4) yes
N5 C54 C55 122.0(4) yes
C54 C55 C56 119.4(5) yes
C54 C55 H551 120.3 no
C56 C55 H551 120.3 no
C55 C56 C57 118.9(5) yes
C55 C56 H561 120.8 no
C57 C56 H561 120.3 no
C56 C57 C58 118.6(5) yes
C56 C57 H571 120.8 no
C58 C57 H571 120.6 no
C57 C58 N5 123.3(5) yes
C57 C58 H581 118.5 no
N5 C58 H581 118.1 no
C51 C59 C60 119.8(4) yes
C51 C59 H591 120.1 no
C60 C59 H591 120.1 no
C59 C60 N6 122.0(4) yes
C59 C60 C61 120.8(4) yes
N6 C60 C61 117.1(4) yes
C60 C61 N7 117.2(4) yes
C60 C61 C62 121.4(4) yes
N7 C61 C62 121.3(4) yes
C61 C62 C63 119.8(5) yes
C61 C62 H621 119.8 no
C63 C62 H621 120.4 no
C62 C63 C64 119.2(5) yes
C62 C63 H631 120.4 no
C64 C63 H631 120.4 no
C63 C64 C65 117.6(5) yes
C63 C64 H641 121.3 no
C65 C64 H641 121.1 no
C64 C65 N7 123.7(5) yes
C64 C65 H651 118.5 no
N7 C65 H651 117.8 no
C67 C66 C68 114.8(10) yes
C67 C66 O1 121.0(7) yes
C68 C66 O1 124.2(9) yes
C66 C67 H671 109.0 no
C66 C67 H672 109.4 no
H671 C67 H672 109.5 no
C66 C67 H673 110.1 no
H671 C67 H673 109.5 no
H672 C67 H673 109.5 no
C66 C68 H681 107.6 no
C66 C68 H682 106.1 no
H681 C68 H682 109.5 no
C66 C68 H683 114.6 no
H681 C68 H683 109.5 no
H682 C68 H683 109.5 no
Zn1 O1 C66 132.4(5) yes

loop_
_geom_bond_atom_site_label_1
_geom_bond_atom_site_label_2
_geom_bond_distance
_geom_bond_publ_flag
Zn1 N1 2.034(3) yes
Zn1 N2 2.062(3) yes
Zn1 N3 2.042(3) yes
Zn1 N4 2.062(3) yes
Zn1 O1 2.345(4) yes
N1 C1 1.383(5) yes
N1 C42 1.387(5) yes
N2 C9 1.368(5) yes
N2 C12 1.375(5) yes
N3 C20 1.381(5) yes
N3 C23 1.382(5) yes
N4 C31 1.365(5) yes
N4 C34 1.383(5) yes
N5 C54 1.337(6) yes
N5 C58 1.343(7) yes
N6 C53 1.332(6) yes
N6 C60 1.339(6) yes
N7 C61 1.342(6) yes
N7 C65 1.319(6) yes
C1 C2 1.400(6) yes
C1 C44 1.443(6) yes
C2 C3 1.499(6) yes
C2 C9 1.410(5) yes
C3 C4 1.397(7) yes
C3 C8 1.384(7) yes
C4 C5 1.395(7) yes
C4 H41 0.950 no
C5 C6 1.374(9) yes
C5 H51 0.950 no
C6 C7 1.384(9) yes
C6 H61 0.950 no
C7 C8 1.392(7) yes
C7 H71 0.950 no
C8 H81 0.950 no
C9 C10 1.436(6) yes
C10 C11 1.348(6) yes
C10 H101 0.950 no
C11 C12 1.438(6) yes
C11 H111 0.950 no
C12 C13 1.406(6) yes
C13 C14 1.500(5) yes
C13 C20 1.392(6) yes
C14 C15 1.388(7) yes
C14 C19 1.381(7) yes
C15 C16 1.405(6) yes
C15 H151 0.950 no
C16 C17 1.356(8) yes
C16 H161 0.950 no
C17 C18 1.377(8) yes
C17 H171 0.950 no
C18 C19 1.398(6) yes
C18 H181 0.950 no
C19 H191 0.950 no
C20 C21 1.447(6) yes
C21 C22 1.341(6) yes
C21 H211 0.950 no
C22 C23 1.437(5) yes
C22 H221 0.950 no
C23 C24 1.402(6) yes
C24 C25 1.492(5) yes
C24 C31 1.409(5) yes
C25 C26 1.404(7) yes
C25 C30 1.366(7) yes
C26 C27 1.393(8) yes
C26 H261 0.950 no
C27 C28 1.356(12) yes
C27 H271 0.950 no
C28 C29 1.374(11) yes
C28 H281 0.950 no
C29 C30 1.387(7) yes
C29 H291 0.950 no
C30 H301 0.950 no
C31 C32 1.435(6) yes
C32 C33 1.361(5) yes
C32 H321 0.950 no
C33 C34 1.464(6) yes
C33 C45 1.494(5) yes
C34 C35 1.406(5) yes
C35 C36 1.497(5) yes
C35 C42 1.402(6) yes
C36 C37 1.393(6) yes
C36 C41 1.402(6) yes
C37 C38 1.392(6) yes
C37 H371 0.950 no
C38 C39 1.391(7) yes
C38 H381 0.950 no
C39 C40 1.384(7) yes
C39 H391 0.950 no
C40 C41 1.392(6) yes
C40 H401 0.950 no
C41 H411 0.950 no
C42 C43 1.442(5) yes
C43 C44 1.343(6) yes
C43 H431 0.950 no
C44 H441 0.950 no
C45 C46 1.383(6) yes
C45 C50 1.396(6) yes
C46 C47 1.394(6) yes
C46 H461 0.950 no
C47 C48 1.389(6) yes
C47 H471 0.950 no
C48 C49 1.391(6) yes
C48 C51 1.496(5) yes
C49 C50 1.392(6) yes
C49 H491 0.950 no
C50 H501 0.950 no
C51 C52 1.401(6) yes
C51 C59 1.386(6) yes
C52 C53 1.407(6) yes
C52 H521 0.950 no
C53 C54 1.481(6) yes
C54 C55 1.397(6) yes
C55 C56 1.374(7) yes
C55 H551 0.950 no
C56 C57 1.373(8) yes
C56 H561 0.950 no
C57 C58 1.384(7) yes
C57 H571 0.950 no
C58 H581 0.950 no
C59 C60 1.401(6) yes
C59 H591 0.950 no
C60 C61 1.484(6) yes
C61 C62 1.387(6) yes
C62 C63 1.369(8) yes
C62 H621 0.950 no
C63 C64 1.376(8) yes
C63 H631 0.950 no
C64 C65 1.393(7) yes
C64 H641 0.950 no
C65 H651 0.950 no
C66 C67 1.490(4) yes
C66 C68 1.499(5) yes
C66 O1 1.215(8) yes
C67 H671 0.950 no
C67 H672 0.950 no
C67 H673 0.950 no
C68 H681 0.950 no
C68 H682 0.950 no
C68 H683 0.950 no
